data_8000322
loop_
_publ_author_name
'Shafikov, Marsel Z.'
'Daniels, Ruth'
'Kozhevnikov, Valery N.'

_publ_section_title
;
 Unusually Fast Phosphorescence from Ir(III) Complexes via Dinuclear
 Molecular Design.
;
_journal_name_full 'The journal of physical chemistry letters'
_journal_page_first 7015
_journal_page_last 7024
_journal_paper_doi 10.1021/acs.jpclett.9b03002
_journal_year 2019
_chemical_formula_moiety 'C96 H84 Cl2 Ir2 N10, 3(C H4 O)'
_chemical_formula_sum 'C99 H96 Cl2 Ir2 N10 O3'
_chemical_formula_weight 1929.15
_space_group_crystal_system triclinic
_space_group_IT_number 2
_space_group_name_Hall '-P 1'
_space_group_name_H-M_alt 'P -1'
_atom_sites_solution_hydrogens mixed
_atom_sites_solution_primary direct
_audit_creation_date 2016-10-18
_audit_creation_method
;
Olex2 1.2-alpha
(compiled 2016.10.10 svn.r3347 for OlexSys, GUI svn.r5252)
;
_cell_angle_alpha 74.6940(10)
_cell_angle_beta 79.2030(10)
_cell_angle_gamma 80.8400(10)
_cell_formula_units_Z 2
_cell_length_a 14.7346(2)
_cell_length_b 14.9699(3)
_cell_length_c 23.4455(3)
_cell_measurement_reflns_used 49403
_cell_measurement_temperature 123.00(10)
_cell_measurement_theta_max 73.5500
_cell_measurement_theta_min 4.5520
_cell_volume 4866.79(14)
_computing_cell_refinement 'CrysAlisPro 1.171.38.37b (Rigaku OD, 2015)'
_computing_data_collection 'CrysAlisPro 1.171.38.37b (Rigaku OD, 2015)'
_computing_data_reduction 'CrysAlisPro 1.171.38.37b (Rigaku OD, 2015)'
_computing_molecular_graphics 'Olex2 (Dolomanov et al., 2009)'
_computing_publication_material 'Olex2 (Dolomanov et al., 2009)'
_computing_structure_refinement 'ShelXL (Sheldrick, 2015)'
_computing_structure_solution 'SIR2004 (Burla et al., 2007)'
_diffrn_ambient_environment N~2~
_diffrn_ambient_temperature 123.00(10)
_diffrn_detector 'CCD plate'
_diffrn_detector_area_resol_mean 5.1773
_diffrn_detector_type Atlas
_diffrn_measured_fraction_theta_full 0.999
_diffrn_measured_fraction_theta_max 0.987
_diffrn_measurement_details
;
List of Runs (angles in degrees, time in seconds):

  # Type    Start    End  Width  t~exp~   \w     \q     \k     \f   Frames
--------------------------------------------------------------------------
  1  \w   -116.00 -18.00   1.00    2.00    --  -41.88 -37.00 150.00   98
  2  \w   -118.00  -9.00   1.00    2.00    --  -41.88 -77.00 -60.00  109
  3  \w    -66.00  33.00   1.00    2.00    --  -41.88  37.00 150.00   99
  4  \w   -118.00  -9.00   1.00    2.00    --  -41.88 -77.00 120.00  109
  5  \w   -115.00 -16.00   1.00    2.00    --  -41.88 -46.00   6.00   99
  6  \w   -118.00  -9.00   1.00    2.00    --  -41.88 -77.00-150.00  109
  7  \w   -118.00  -9.00   1.00    2.00    --  -41.88 -77.00  30.00  109
  8  \w      2.00  98.00   1.00    2.00    --   41.88-125.00-120.00   96
  9  \w    -30.00  70.00   1.00    2.00    --   41.88 -57.00-120.00  100
 10  \w      2.00  98.00   1.00    2.00    --   41.88-125.00  60.00   96
 11  \w     77.00 158.00   1.00    8.00    --  106.43  61.00 120.00   81
 12  \w     77.00 158.00   1.00    8.00    --  106.43  61.00  90.00   81
 13  \w     33.00 121.00   1.00    8.00    --  106.43-125.00 -90.00   88
 14  \w     33.00  77.00   1.00    8.00    --  106.43 -45.00 -60.00   44
 15  \w     77.00 158.00   1.00    8.00    --  106.43  61.00  30.00   81
 16  \w     77.00 158.00   1.00    8.00    --  106.43  61.00 -30.00   81
 17  \w     77.00 158.00   1.00    8.00    --  106.43  61.00 -90.00   81
 18  \w     77.00 158.00   1.00    8.00    --  106.43  61.00   0.00   81
 19  \w     74.00 158.00   1.00    8.00    --  106.43  77.00 120.00   84
 20  \w     33.00 121.00   1.00    8.00    --  106.43-125.00  60.00   88
 21  \w     74.00 158.00   1.00    8.00    --  106.43  77.00-120.00   84
 22  \w     77.00 158.00   1.00    8.00    --  106.43  61.00-120.00   81
 23  \w     33.00  77.00   1.00    8.00    --  106.43 -45.00  30.00   44
 24  \w     33.00  77.00   1.00    8.00    --  106.43 -45.00 120.00   44
 25  \w     33.00  77.00   1.00    8.00    --  106.43 -45.00-150.00   44
 26  \w     24.00 109.00   1.00    8.00    --  106.43 -94.00  60.00   85
 27  \w     77.00 158.00   1.00    8.00    --  106.43  61.00-180.00   81
 28  \w     33.00 121.00   1.00    8.00    --  106.43-125.00 -30.00   88
 29  \w     77.00 158.00   1.00    8.00    --  106.43  61.00 -60.00   81
 30  \w     74.00 158.00   1.00    8.00    --  106.43  77.00 150.00   84
 31  \w     74.00 158.00   1.00    8.00    --  106.43  77.00-180.00   84
 32  \w     74.00 158.00   1.00    8.00    --  106.43  77.00  60.00   84
 33  \w     74.00 158.00   1.00    8.00    --  106.43  77.00  90.00   84
 34  \w     74.00 158.00   1.00    8.00    --  106.43  77.00-150.00   84
 35  \w     74.00 133.00   1.00    8.00    --  106.43  77.00   0.00   59
 36  \w     74.00 143.00   1.00    8.00    --  106.43  77.00  30.00   69
 37  \w     77.00 104.00   1.00    8.00    --  106.43  61.00 150.00   27
 38  \w     74.00 158.00   1.00    8.00    --  106.43  77.00 -30.00   84
 39  \w     74.00 100.00   1.00    8.00    --  106.43  77.00 -90.00   26
 40  \w    104.00 145.00   1.00    8.00    --  106.43  77.00 -90.00   41
 41  \w     74.00 103.00   1.00    8.00    --  106.43  77.00 -60.00   29
 42  \w     77.00 158.00   1.00    8.00    --  106.43  61.00  60.00   81
 43  \w     77.00 157.00   1.00    8.00    --  106.43  61.00-150.00   80
 44  \w     39.00  80.00   1.00    8.00    --  106.43 -77.00  90.00   41
 45  \w    111.00 139.00   1.00    8.00    --  106.43 -77.00  90.00   28
 46  \w     42.00 114.00   1.00    8.00    --  106.43 -77.00 -60.00   72
 47  \w     24.00  98.00   1.00    8.00    --  106.43 -94.00 150.00   74
;
_diffrn_measurement_device 'four-circle diffractometer'
_diffrn_measurement_device_type 'SuperNova, Single source at offset, Atlas'
_diffrn_measurement_method '\w scans'
_diffrn_orient_matrix_type 'CrysAlisPro convention (1999,Acta A55,543-557)'
_diffrn_orient_matrix_UB_11 -0.0036878000
_diffrn_orient_matrix_UB_12 0.1006459000
_diffrn_orient_matrix_UB_13 0.0059028000
_diffrn_orient_matrix_UB_21 0.0782609000
_diffrn_orient_matrix_UB_22 -0.0314442000
_diffrn_orient_matrix_UB_23 0.0388073000
_diffrn_orient_matrix_UB_31 0.0731078000
_diffrn_orient_matrix_UB_32 0.0205013000
_diffrn_orient_matrix_UB_33 -0.0566637000
_diffrn_radiation_monochromator mirror
_diffrn_radiation_probe x-ray
_diffrn_radiation_type CuK\a
_diffrn_radiation_wavelength 1.54184
_diffrn_reflns_av_R_equivalents 0.0386
_diffrn_reflns_av_unetI/netI 0.0241
_diffrn_reflns_Laue_measured_fraction_full 0.999
_diffrn_reflns_Laue_measured_fraction_max 0.987
_diffrn_reflns_limit_h_max 18
_diffrn_reflns_limit_h_min -18
_diffrn_reflns_limit_k_max 18
_diffrn_reflns_limit_k_min -18
_diffrn_reflns_limit_l_max 29
_diffrn_reflns_limit_l_min -28
_diffrn_reflns_number 104437
_diffrn_reflns_point_group_measured_fraction_full 0.999
_diffrn_reflns_point_group_measured_fraction_max 0.987
_diffrn_reflns_theta_full 67.684
_diffrn_reflns_theta_max 73.867
_diffrn_reflns_theta_min 3.392
_diffrn_source 'micro-focus sealed X-ray tube'
_diffrn_source_type 'SuperNova (Cu) X-ray Source'
_exptl_absorpt_coefficient_mu 6.118
_exptl_absorpt_correction_T_max 0.759
_exptl_absorpt_correction_T_min 0.536
_exptl_absorpt_correction_type gaussian
_exptl_absorpt_process_details
;
CrysAlisPro 1.171.38.37b (Rigaku Oxford Diffraction, 2015)
Numerical absorption correction based on gaussian integration over
			a multifaceted crystal model
Empirical absorption correction using spherical harmonics,
 implemented in SCALE3 ABSPACK scaling algorithm.
;
_exptl_crystal_colour orange
_exptl_crystal_colour_primary orange
_exptl_crystal_density_diffrn 1.316
_exptl_crystal_description plate
_exptl_crystal_F_000 1944
_exptl_crystal_size_max 0.179
_exptl_crystal_size_mid 0.129
_exptl_crystal_size_min 0.073
_refine_diff_density_max 1.450
_refine_diff_density_min -1.575
_refine_diff_density_rms 0.079
_refine_ls_extinction_method none
_refine_ls_goodness_of_fit_ref 1.074
_refine_ls_hydrogen_treatment mixed
_refine_ls_matrix_type full
_refine_ls_number_parameters 1137
_refine_ls_number_reflns 19481
_refine_ls_number_restraints 216
_refine_ls_restrained_S_all 1.075
_refine_ls_R_factor_all 0.0331
_refine_ls_R_factor_gt 0.0280
_refine_ls_shift/su_max 0.003
_refine_ls_shift/su_mean 0.000
_refine_ls_structure_factor_coef Fsqd
_refine_ls_weighting_details 'w=1/[\s^2^(Fo^2^)+(0.0299P)^2^+7.6406P] where P=(Fo^2^+2Fc^2^)/3'
_refine_ls_weighting_scheme calc
_refine_ls_wR_factor_gt 0.0677
_refine_ls_wR_factor_ref 0.0714
_reflns_Friedel_coverage 0.000
_reflns_number_gt 17385
_reflns_number_total 19481
_reflns_threshold_expression 'I > 2\s(I)'
_cod_data_source_file jz9b03002_si_002.cif
_cod_data_source_block p150_sq
_cod_database_code 8000322
_chemical_oxdiff_formula 'C146 H182 Cl4 Ir4 N76 '
_chemical_oxdiff_usercomment Shaftikov_Yersin_RED-79
_shelx_space_group_comment
;
The symmetry employed for this shelxl refinement is uniquely defined
by the following loop, which should always be used as a source of
symmetry information in preference to the above space-group names.
They are only intended as comments.
;
_reflns_odcompleteness_completeness 99.94
_reflns_odcompleteness_iscentric 1
_reflns_odcompleteness_theta 66.97
_olex2_refinement_description
;
1. Fixed Uiso
 At 1.2 times of:
  All C(H) groups
 At 1.5 times of:
  All C(H,H,H) groups, All O(H) groups
2. Restrained distances
 C34A-C33A \\sim C35A-C33A \\sim C36A-C33A \\sim C34-C33 \\sim C35-C33 \\sim
C36-C33 \\sim C90A-C87 ~
 C90-C87 \\sim C89A-C87 \\sim C89-C87 \\sim C88A-C87 \\sim C88-C87
 with sigma of 0.01
3. Uiso/Uaniso restraints and constraints
C33 \\sim C36 \\sim C34 \\sim C35 \\sim C35A \\sim C33A \\sim C36A \\sim C34A:
within 1.7A with sigma of 0.005 and sigma for terminal atoms of 0.005
C87 \\sim C88 \\sim C90 \\sim C89 \\sim C88A \\sim C89A \\sim C90A: within 1.7A
with sigma of 0.005 and sigma for terminal atoms of 0.005
4. Others
 Sof(C35A)=Sof(H35D)=Sof(H35E)=Sof(H35F)=Sof(C33A)=Sof(C36A)=Sof(H36D)=
 Sof(H36E)=Sof(H36F)=Sof(C34A)=Sof(H34D)=Sof(H34E)=Sof(H34F)=1-FVAR(1)
 Sof(C33)=Sof(C36)=Sof(H36A)=Sof(H36B)=Sof(H36C)=Sof(C34)=Sof(H34A)=Sof(H34B)=
 Sof(H34C)=Sof(C35)=Sof(H35A)=Sof(H35B)=Sof(H35C)=FVAR(1)
 Sof(C88A)=Sof(H88D)=Sof(H88E)=Sof(H88F)=Sof(C89A)=Sof(H89D)=Sof(H89E)=
 Sof(H89F)=Sof(C90A)=Sof(H90D)=Sof(H90E)=Sof(H90F)=1-FVAR(2)
 Sof(C88)=Sof(H88A)=Sof(H88B)=Sof(H88C)=Sof(C90)=Sof(H90A)=Sof(H90B)=Sof(H90C)=
 Sof(C89)=Sof(H89A)=Sof(H89B)=Sof(H89C)=FVAR(2)
5.a Riding coordinates:
 C38(H38)
5.b Aromatic/amide H refined with riding coordinates:
 C48(H48), C50(H50), C55(H55), C40(H40), C41(H41), C77(H77), C75(H75), C2(H2),
 C17(H17), C83(H83), C52(H52), C72(H72), C31(H31), C15(H15), C86(H86), C5(H5),
 C84(H84), C22(H22), C12(H12), C96(H96), C62(H62), C3(H3), C68(H68), C53(H53),
 C10(H10), C9(H9), C4(H4), C11(H11), C85(H85), C26(H26), C8(H8), C70(H70),
 C28(H28), C95(H95), C30(H30), C71(H71), C24(H24), C63(H63), C64(H64), C23(H23),
  C69(H69), C65(H65), C94(H94), C25(H25), C29(H29), C92(H92), C93(H93)
5.c Idealised Me refined as rotating group:
 C44(H44A,H44B,H44C), C46(H46A,H46B,H46C), C45(H45A,H45B,H45C), C58(H58A,H58B,
 H58C), C59(H59A,H59B,H59C), C60(H60A,H60B,H60C), C88(H88A,H88B,H88C), C90(H90A,
 H90B,H90C), C89(H89A,H89B,H89C), C36(H36A,H36B,H36C), C34(H34A,H34B,H34C),
 C35(H35A,H35B,H35C), C35A(H35D,H35E,H35F), C36A(H36D,H36E,H36F), C34A(H34D,
 H34E,H34F), C88A(H88D,H88E,H88F), C89A(H89D,H89E,H89F), C90A(H90D,H90E,H90F),
 C99(H99A,H99B,H99C), C98(H98A,H98B,H98C), C97(H97A,H97B,H97C)
5.d Idealised tetrahedral OH refined as rotating group:
 O2(H2A), O3(H3A)
;
_shelx_shelxl_version_number 2014/7
_olex2_date_sample_data_collection 2016-10-11
_olex2_date_sample_submission 2016-10-04
_olex2_diffrn_ambient_temperature_device 'Oxford Cryosystems CryoStream 700'
_olex2_exptl_crystal_mounting_method 'The crystal was mounted on a MITIGEN holder oil'
_olex2_submission_original_sample_id RED-79
_olex2_submission_special_instructions 'No special instructions were received'
_oxdiff_exptl_absorpt_empirical_details
;
Empirical correction (ABSPACK) includes:
- Absorption correction using spherical harmonics
- Frame scaling
;
_oxdiff_exptl_absorpt_empirical_full_max 1.231
_oxdiff_exptl_absorpt_empirical_full_min 0.836

loop_
_space_group_symop_operation_xyz
'x, y, z'
'-x, -y, -z'

loop_
_atom_site_label
_atom_site_type_symbol
_atom_site_fract_x
_atom_site_fract_y
_atom_site_fract_z
_atom_site_U_iso_or_equiv
_atom_site_adp_type
_atom_site_occupancy
_atom_site_site_symmetry_order
_atom_site_calc_flag
_atom_site_refinement_flags_posn
_atom_site_refinement_flags_adp
_atom_site_refinement_flags_occupancy
_atom_site_disorder_assembly
_atom_site_disorder_group
Ir1 Ir 0.77459(2) 0.25362(2) 0.12725(2) 0.02146(4) Uani 1 1 d . . . . .
Ir2 Ir 0.73645(2) 0.24828(2) 0.39645(2) 0.02200(4) Uani 1 1 d . . . . .
Cl1 Cl 0.62613(5) 0.19879(5) 0.18414(3) 0.03152(15) Uani 1 1 d . . . . .
Cl2 Cl 0.58963(5) 0.29499(6) 0.35469(3) 0.03463(16) Uani 1 1 d . . . . .
N5 N 0.82477(16) 0.25279(16) 0.20748(11) 0.0231(5) Uani 1 1 d . . . . .
N6 N 0.81176(17) 0.23690(17) 0.31114(11) 0.0256(5) Uani 1 1 d . . . . .
N7 N 0.74790(17) 0.38688(16) 0.38920(11) 0.0244(5) Uani 1 1 d . . . . .
N3 N 0.71049(17) 0.38756(17) 0.10327(11) 0.0250(5) Uani 1 1 d . . . . .
N9 N 0.69919(17) 0.11629(17) 0.43545(11) 0.0257(5) Uani 1 1 d . . . . .
N10 N 0.64191(18) 0.01495(17) 0.51741(11) 0.0284(5) Uani 1 1 d . . . . .
N1 N 0.82428(17) 0.11967(16) 0.12059(11) 0.0236(5) Uani 1 1 d . . . . .
N2 N 0.84774(18) 0.01307(17) 0.06699(11) 0.0276(5) Uani 1 1 d . . . . .
N8 N 0.72473(18) 0.50579(18) 0.43215(12) 0.0300(5) Uani 1 1 d . . . . .
N4 N 0.65339(18) 0.50343(18) 0.03337(12) 0.0302(5) Uani 1 1 d . . . . .
C39 C 1.0340(2) 0.33395(19) 0.01533(13) 0.0257(6) Uani 1 1 d . . . . .
C38 C 0.9422(2) 0.31426(19) 0.03420(13) 0.0243(6) Uani 1 1 d . . . . .
H38 H 0.9057 0.3580 0.0153 0.029 Uiso 1 1 d R . . . .
C37 C 0.9039(2) 0.28977(19) 0.09445(13) 0.0240(6) Uani 1 1 d . . . . .
C79 C 0.6820(2) 0.2607(2) 0.47688(13) 0.0242(6) Uani 1 1 d . . . . .
C80 C 0.6634(2) 0.1038(2) 0.49396(13) 0.0255(6) Uani 1 1 d . . . . .
C56 C 0.8670(2) 0.2141(2) 0.41509(13) 0.0248(6) Uani 1 1 d . . . . .
C48 C 0.7756(2) 0.2432(2) 0.26206(12) 0.0231(6) Uani 1 1 d . . . . .
H48 H 0.7120 0.2408 0.2662 0.028 Uiso 1 1 calc R . . . .
C74 C 0.6767(2) 0.3461(2) 0.49195(13) 0.0244(6) Uani 1 1 d . . . . .
C20 C 0.6935(2) 0.4136(2) 0.04615(14) 0.0271(6) Uani 1 1 d . . . . .
C50 C 0.9604(2) 0.2475(2) 0.25034(13) 0.0267(6) Uani 1 1 d . . . . .
H50 H 1.0243 0.2478 0.2463 0.032 Uiso 1 1 calc R . . . .
C51 C 0.9380(2) 0.2163(2) 0.36462(13) 0.0272(6) Uani 1 1 d . . . . .
C78 C 0.6496(2) 0.1837(2) 0.52030(13) 0.0245(6) Uani 1 1 d . . . . .
C47 C 0.9181(2) 0.2610(2) 0.20014(13) 0.0243(6) Uani 1 1 d . . . . .
C55 C 0.8952(2) 0.1914(2) 0.47169(13) 0.0277(6) Uani 1 1 d . . . . .
H55 H 0.8498 0.1893 0.5053 0.033 Uiso 1 1 calc R . . . .
C40 C 1.0896(2) 0.3264(2) 0.05927(14) 0.0276(6) Uani 1 1 d . . . . .
H40 H 1.1513 0.3381 0.0477 0.033 Uiso 1 1 calc R . . . .
C13 C 0.8150(2) 0.1027(2) 0.06861(13) 0.0262(6) Uani 1 1 d . . . . .
C81 C 0.6622(2) -0.0310(2) 0.47142(15) 0.0313(6) Uani 1 1 d . . . . .
C73 C 0.7151(2) 0.4141(2) 0.43987(13) 0.0251(6) Uani 1 1 d . . . . .
C18 C 0.7135(2) 0.3424(2) 0.01194(13) 0.0271(6) Uani 1 1 d . . . . .
C49 C 0.9065(2) 0.2334(2) 0.30674(13) 0.0248(6) Uani 1 1 d . . . . .
C41 C 1.0540(2) 0.3019(2) 0.11927(13) 0.0262(6) Uani 1 1 d . . . . .
H41 H 1.0918 0.2977 0.1477 0.031 Uiso 1 1 calc R . . . .
C14 C 0.7757(2) 0.1794(2) 0.02396(13) 0.0259(6) Uani 1 1 d . . . . .
C1 C 0.8656(2) 0.0381(2) 0.15408(13) 0.0260(6) Uani 1 1 d . . . . .
C42 C 0.9613(2) 0.28344(19) 0.13771(13) 0.0234(6) Uani 1 1 d . . . . .
C43 C 1.0743(2) 0.3627(2) -0.05135(13) 0.0292(6) Uani 1 1 d . . . . .
C54 C 0.9879(2) 0.1719(2) 0.47960(14) 0.0312(6) Uani 1 1 d . . . . .
C77 C 0.6097(2) 0.1933(2) 0.57723(13) 0.0293(6) Uani 1 1 d . . . . .
H77 H 0.5861 0.1427 0.6054 0.035 Uiso 1 1 calc R . . . .
C61 C 0.7792(2) 0.4636(2) 0.34659(14) 0.0294(6) Uani 1 1 d . . . . .
C75 C 0.6396(2) 0.3543(2) 0.54983(13) 0.0284(6) Uani 1 1 d . . . . .
H75 H 0.6380 0.4106 0.5600 0.034 Uiso 1 1 calc R . . . .
C2 C 0.8909(2) 0.0171(2) 0.21090(14) 0.0315(6) Uani 1 1 d . . . . .
H2 H 0.8812 0.0615 0.2333 0.038 Uiso 1 1 calc R . . . .
C91 C 0.6192(2) -0.0277(2) 0.58021(14) 0.0306(6) Uani 1 1 d . . . . .
C6 C 0.8802(2) -0.0299(2) 0.12102(14) 0.0289(6) Uani 1 1 d . . . . .
C44 C 1.1628(2) 0.2976(2) -0.06507(14) 0.0347(7) Uani 1 1 d . . . . .
H44A H 1.2081 0.3015 -0.0415 0.052 Uiso 1 1 calc GR . . . .
H44B H 1.1876 0.3159 -0.1068 0.052 Uiso 1 1 calc GR . . . .
H44C H 1.1480 0.2346 -0.0555 0.052 Uiso 1 1 calc GR . . . .
C19 C 0.74900(19) 0.2580(2) 0.04801(14) 0.0260(6) Uani 1 1 d . . . . .
C67 C 0.6956(2) 0.5594(2) 0.47627(14) 0.0300(6) Uani 1 1 d . . . . .
C17 C 0.7042(2) 0.3473(2) -0.04692(14) 0.0321(7) Uani 1 1 d . . . . .
H17 H 0.6791 0.4027 -0.0703 0.038 Uiso 1 1 calc R . . . .
C83 C 0.7232(2) 0.0087(2) 0.36590(16) 0.0363(7) Uani 1 1 d . . . . .
H83 H 0.7471 0.0507 0.3315 0.044 Uiso 1 1 calc R . . . .
C76 C 0.6046(2) 0.2784(2) 0.59272(13) 0.0310(6) Uani 1 1 d . . . . .
C21 C 0.6352(2) 0.5602(2) -0.02434(16) 0.0341(7) Uani 1 1 d . . . . .
C82 C 0.6980(2) 0.0337(2) 0.42003(14) 0.0293(6) Uani 1 1 d . . . . .
C32 C 0.6772(2) 0.4618(2) 0.12869(14) 0.0293(6) Uani 1 1 d . . . . .
C52 C 1.0311(2) 0.1988(2) 0.37220(15) 0.0341(7) Uani 1 1 d . . . . .
H52 H 1.0772 0.2017 0.3389 0.041 Uiso 1 1 calc R . . . .
C72 C 0.6021(2) 0.5890(2) 0.48991(15) 0.0354(7) Uani 1 1 d . . . . .
H72 H 0.5591 0.5775 0.4690 0.042 Uiso 1 1 calc R . . . .
C46 C 1.0046(3) 0.3587(3) -0.09126(14) 0.0402(8) Uani 1 1 d . . . . .
H46A H 0.9861 0.2971 -0.0810 0.060 Uiso 1 1 calc GR . . . .
H46B H 1.0331 0.3736 -0.1324 0.060 Uiso 1 1 calc GR . . . .
H46C H 0.9509 0.4028 -0.0854 0.060 Uiso 1 1 calc GR . . . .
C16 C 0.7322(3) 0.2695(2) -0.07114(14) 0.0348(7) Uani 1 1 d . . . . .
C31 C 0.6742(2) 0.4717(3) 0.18623(16) 0.0375(7) Uani 1 1 d . . . . .
H31 H 0.6963 0.4225 0.2157 0.045 Uiso 1 1 calc R . . . .
C15 C 0.7689(2) 0.1858(2) -0.03527(14) 0.0333(7) Uani 1 1 d . . . . .
H15 H 0.7888 0.1342 -0.0513 0.040 Uiso 1 1 calc R . . . .
C86 C 0.6505(3) -0.1207(2) 0.47065(18) 0.0404(8) Uani 1 1 d . . . . .
H86 H 0.6266 -0.1627 0.5050 0.048 Uiso 1 1 calc R . . . .
C27 C 0.6417(2) 0.5356(2) 0.08501(16) 0.0330(7) Uani 1 1 d . . . . .
C57 C 1.0170(3) 0.1446(3) 0.54212(16) 0.0389(8) Uani 1 1 d . . . . .
C66 C 0.7645(2) 0.5391(2) 0.37338(15) 0.0333(7) Uani 1 1 d . . . . .
C5 C 0.9202(2) -0.1197(2) 0.14302(16) 0.0373(7) Uani 1 1 d . . . . .
H5 H 0.9295 -0.1644 0.1209 0.045 Uiso 1 1 calc R . . . .
C7 C 0.8354(2) -0.0312(2) 0.02182(14) 0.0299(6) Uani 1 1 d . . . . .
C84 C 0.7117(3) -0.0808(3) 0.36453(18) 0.0462(9) Uani 1 1 d . . . . .
H84 H 0.7278 -0.0990 0.3286 0.055 Uiso 1 1 calc R . . . .
C22 C 0.7072(3) 0.5718(2) -0.07195(17) 0.0408(8) Uani 1 1 d . . . . .
H22 H 0.7669 0.5427 -0.0671 0.049 Uiso 1 1 calc R . . . .
C12 C 0.7459(2) -0.0387(2) 0.01534(16) 0.0376(7) Uani 1 1 d . . . . .
H12 H 0.6953 -0.0203 0.0417 0.045 Uiso 1 1 calc R . . . .
C96 C 0.5351(3) -0.0626(3) 0.60226(16) 0.0403(8) Uani 1 1 d . . . . .
H96 H 0.4938 -0.0614 0.5764 0.048 Uiso 1 1 calc R . . . .
C62 C 0.8191(2) 0.4747(2) 0.28689(15) 0.0369(7) Uani 1 1 d . . . . .
H62 H 0.8304 0.4250 0.2686 0.044 Uiso 1 1 calc R . . . .
C3 C 0.9313(3) -0.0729(2) 0.23267(16) 0.0384(8) Uani 1 1 d . . . . .
H3 H 0.9493 -0.0889 0.2704 0.046 Uiso 1 1 calc R . . . .
C68 C 0.7611(3) 0.5775(3) 0.50572(17) 0.0399(8) Uani 1 1 d . . . . .
H68 H 0.8239 0.5584 0.4956 0.048 Uiso 1 1 calc R . . . .
C45 C 1.0993(3) 0.4624(2) -0.06602(16) 0.0393(8) Uani 1 1 d . . . . .
H45A H 1.0440 0.5041 -0.0590 0.059 Uiso 1 1 calc GR . . . .
H45B H 1.1269 0.4800 -0.1072 0.059 Uiso 1 1 calc GR . . . .
H45C H 1.1426 0.4658 -0.0410 0.059 Uiso 1 1 calc GR . . . .
C53 C 1.0557(2) 0.1771(2) 0.42894(15) 0.0355(7) Uani 1 1 d . . . . .
H53 H 1.1183 0.1658 0.4333 0.043 Uiso 1 1 calc R . . . .
C10 C 0.8080(3) -0.1023(2) -0.06971(17) 0.0424(8) Uani 1 1 d . . . . .
H10 H 0.7985 -0.1249 -0.1012 0.051 Uiso 1 1 calc R . . . .
C9 C 0.8976(3) -0.0972(2) -0.06172(16) 0.0413(8) Uani 1 1 d . . . . .
H9 H 0.9482 -0.1178 -0.0872 0.050 Uiso 1 1 calc R . . . .
C4 C 0.9457(3) -0.1402(2) 0.19925(17) 0.0410(8) Uani 1 1 d . . . . .
H4 H 0.9729 -0.1998 0.2152 0.049 Uiso 1 1 calc R . . . .
C11 C 0.7327(3) -0.0742(3) -0.03126(18) 0.0443(9) Uani 1 1 d . . . . .
H11 H 0.6728 -0.0791 -0.0365 0.053 Uiso 1 1 calc R . . . .
C85 C 0.6761(3) -0.1445(3) 0.41646(19) 0.0483(9) Uani 1 1 d . . . . .
H85 H 0.6696 -0.2042 0.4142 0.058 Uiso 1 1 calc R . . . .
C87 C 0.5601(3) 0.2849(2) 0.65677(15) 0.0479(8) Uani 1 1 d D U . . .
C26 C 0.5462(3) 0.6047(2) -0.03043(18) 0.0428(8) Uani 1 1 d . . . . .
H26 H 0.4986 0.5970 0.0020 0.051 Uiso 1 1 calc R . . . .
C8 C 0.9118(2) -0.0611(2) -0.01564(16) 0.0362(7) Uani 1 1 d . . . . .
H8 H 0.9718 -0.0572 -0.0100 0.043 Uiso 1 1 calc R . . . .
C70 C 0.6378(3) 0.6529(2) 0.56533(17) 0.0430(8) Uani 1 1 d . . . . .
H70 H 0.6183 0.6835 0.5960 0.052 Uiso 1 1 calc R . . . .
C28 C 0.6050(2) 0.6218(2) 0.09701(18) 0.0410(8) Uani 1 1 d . . . . .
H28 H 0.5822 0.6709 0.0678 0.049 Uiso 1 1 calc R . . . .
C95 C 0.5123(3) -0.0996(3) 0.66345(19) 0.0572(11) Uani 1 1 d . . . . .
H95 H 0.4558 -0.1234 0.6787 0.069 Uiso 1 1 calc R . . . .
C30 C 0.6375(3) 0.5567(3) 0.19839(18) 0.0466(9) Uani 1 1 d . . . . .
H30 H 0.6351 0.5650 0.2366 0.056 Uiso 1 1 calc R . . . .
C71 C 0.5730(3) 0.6359(2) 0.53501(16) 0.0398(8) Uani 1 1 d . . . . .
H71 H 0.5103 0.6559 0.5448 0.048 Uiso 1 1 calc R . . . .
C24 C 0.6004(3) 0.6715(3) -0.1337(2) 0.0636(13) Uani 1 1 d . . . . .
H24 H 0.5885 0.7087 -0.1707 0.076 Uiso 1 1 calc R . . . .
C63 C 0.8412(3) 0.5628(3) 0.25574(17) 0.0495(10) Uani 1 1 d . . . . .
H63 H 0.8668 0.5725 0.2155 0.059 Uiso 1 1 calc R . . . .
C64 C 0.8263(3) 0.6372(3) 0.28284(19) 0.0534(10) Uani 1 1 d . . . . .
H64 H 0.8423 0.6952 0.2603 0.064 Uiso 1 1 calc R . . . .
C58 C 1.0746(3) 0.0490(3) 0.55082(19) 0.0539(10) Uani 1 1 d . . . . .
H58A H 1.0373 0.0033 0.5486 0.081 Uiso 1 1 calc GR . . . .
H58B H 1.0948 0.0325 0.5893 0.081 Uiso 1 1 calc GR . . . .
H58C H 1.1278 0.0511 0.5200 0.081 Uiso 1 1 calc GR . . . .
C23 C 0.6891(3) 0.6274(3) -0.12706(19) 0.0554(11) Uani 1 1 d . . . . .
H23 H 0.7367 0.6351 -0.1596 0.066 Uiso 1 1 calc R . . . .
C69 C 0.7312(3) 0.6248(3) 0.55056(19) 0.0469(9) Uani 1 1 d . . . . .
H69 H 0.7743 0.6377 0.5708 0.056 Uiso 1 1 calc R . . . .
C65 C 0.7883(3) 0.6271(2) 0.34259(18) 0.0446(9) Uani 1 1 d . . . . .
H65 H 0.7792 0.6764 0.3610 0.054 Uiso 1 1 calc R . . . .
C94 C 0.5735(4) -0.1009(4) 0.7012(2) 0.0738(16) Uani 1 1 d . . . . .
H94 H 0.5576 -0.1237 0.7423 0.089 Uiso 1 1 calc R . . . .
C59 C 1.0757(4) 0.2166(3) 0.5478(2) 0.0596(12) Uani 1 1 d . . . . .
H59A H 1.1290 0.2206 0.5170 0.089 Uiso 1 1 calc GR . . . .
H59B H 1.0960 0.1978 0.5863 0.089 Uiso 1 1 calc GR . . . .
H59C H 1.0391 0.2763 0.5438 0.089 Uiso 1 1 calc GR . . . .
C25 C 0.5295(3) 0.6606(3) -0.0856(2) 0.0558(11) Uani 1 1 d . . . . .
H25 H 0.4702 0.6909 -0.0903 0.067 Uiso 1 1 calc R . . . .
C33 C 0.7149(5) 0.2711(5) -0.1345(5) 0.0521(13) Uani 0.538(5) 1 d D U P A 1
C29 C 0.6039(3) 0.6306(3) 0.15404(19) 0.0471(9) Uani 1 1 d . . . . .
H29 H 0.5803 0.6873 0.1634 0.057 Uiso 1 1 calc R . . . .
C60 C 0.9335(3) 0.1382(4) 0.59189(17) 0.0648(14) Uani 1 1 d . . . . .
H60A H 0.8957 0.1975 0.5873 0.097 Uiso 1 1 calc GR . . . .
H60B H 0.9548 0.1217 0.6300 0.097 Uiso 1 1 calc GR . . . .
H60C H 0.8974 0.0916 0.5897 0.097 Uiso 1 1 calc GR . . . .
C88 C 0.528(4) 0.3880(10) 0.6560(19) 0.051(3) Uani 0.117(7) 1 d D U P B 1
H88A H 0.5803 0.4232 0.6407 0.076 Uiso 0.117(7) 1 calc GR . P B 1
H88B H 0.5038 0.3937 0.6960 0.076 Uiso 0.117(7) 1 calc GR . P B 1
H88C H 0.4809 0.4113 0.6310 0.076 Uiso 0.117(7) 1 calc GR . P B 1
C92 C 0.6825(3) -0.0316(3) 0.61722(19) 0.0523(10) Uani 1 1 d . . . . .
H92 H 0.7401 -0.0102 0.6017 0.063 Uiso 1 1 calc R . . . .
C90 C 0.504(3) 0.206(2) 0.6943(13) 0.055(2) Uani 0.117(7) 1 d D U P B 1
H90A H 0.4564 0.2001 0.6730 0.082 Uiso 0.117(7) 1 calc GR . P B 1
H90B H 0.4752 0.2208 0.7316 0.082 Uiso 0.117(7) 1 calc GR . P B 1
H90C H 0.5442 0.1490 0.7019 0.082 Uiso 0.117(7) 1 calc GR . P B 1
C93 C 0.6587(4) -0.0681(4) 0.6782(2) 0.0791(18) Uani 1 1 d . . . . .
H93 H 0.7006 -0.0706 0.7039 0.095 Uiso 1 1 calc R . . . .
C89 C 0.6494(17) 0.240(3) 0.6836(16) 0.053(2) Uani 0.117(7) 1 d D U P B 1
H89A H 0.6509 0.1738 0.6942 0.080 Uiso 0.117(7) 1 calc GR . P B 1
H89B H 0.6500 0.2620 0.7186 0.080 Uiso 0.117(7) 1 calc GR . P B 1
H89C H 0.7028 0.2580 0.6546 0.080 Uiso 0.117(7) 1 calc GR . P B 1
C36 C 0.6745(6) 0.3677(5) -0.1678(3) 0.0526(14) Uani 0.538(5) 1 d D U P A 1
H36A H 0.6159 0.3861 -0.1456 0.079 Uiso 0.538(5) 1 calc GR . P A 1
H36B H 0.6654 0.3652 -0.2068 0.079 Uiso 0.538(5) 1 calc GR . P A 1
H36C H 0.7168 0.4123 -0.1717 0.079 Uiso 0.538(5) 1 calc GR . P A 1
C34 C 0.8101(6) 0.2450(7) -0.1685(3) 0.0622(15) Uani 0.538(5) 1 d D U P A 1
H34A H 0.8474 0.2952 -0.1764 0.093 Uiso 0.538(5) 1 calc GR . P A 1
H34B H 0.8026 0.2335 -0.2056 0.093 Uiso 0.538(5) 1 calc GR . P A 1
H34C H 0.8403 0.1898 -0.1448 0.093 Uiso 0.538(5) 1 calc GR . P A 1
C35 C 0.6434(6) 0.2032(6) -0.1292(4) 0.0597(16) Uani 0.538(5) 1 d D U P A 1
H35A H 0.6682 0.1409 -0.1113 0.090 Uiso 0.538(5) 1 calc GR . P A 1
H35B H 0.6307 0.2058 -0.1684 0.090 Uiso 0.538(5) 1 calc GR . P A 1
H35C H 0.5869 0.2207 -0.1048 0.090 Uiso 0.538(5) 1 calc GR . P A 1
C35A C 0.6364(7) 0.3111(7) -0.1517(4) 0.0575(15) Uani 0.462(5) 1 d D U P A 2
H35D H 0.5977 0.2633 -0.1303 0.086 Uiso 0.462(5) 1 calc GR . P A 2
H35E H 0.6356 0.3220 -0.1938 0.086 Uiso 0.462(5) 1 calc GR . P A 2
H35F H 0.6133 0.3675 -0.1390 0.086 Uiso 0.462(5) 1 calc GR . P A 2
C33A C 0.7360(6) 0.2798(6) -0.1388(6) 0.0518(14) Uani 0.462(5) 1 d D U P A 2
C36A C 0.7964(8) 0.3564(7) -0.1766(4) 0.0636(18) Uani 0.462(5) 1 d D U P A 2
H36D H 0.7754 0.4133 -0.1640 0.095 Uiso 0.462(5) 1 calc GR . P A 2
H36E H 0.7911 0.3665 -0.2181 0.095 Uiso 0.462(5) 1 calc GR . P A 2
H36F H 0.8601 0.3371 -0.1712 0.095 Uiso 0.462(5) 1 calc GR . P A 2
C34A C 0.7732(8) 0.1908(7) -0.1597(4) 0.0529(15) Uani 0.462(5) 1 d D U P A 2
H34D H 0.8367 0.1728 -0.1533 0.079 Uiso 0.462(5) 1 calc GR . P A 2
H34E H 0.7699 0.2018 -0.2016 0.079 Uiso 0.462(5) 1 calc GR . P A 2
H34F H 0.7364 0.1419 -0.1375 0.079 Uiso 0.462(5) 1 calc GR . P A 2
C88A C 0.5602(5) 0.3812(3) 0.6675(2) 0.0526(13) Uani 0.883(7) 1 d D U P B 2
H88D H 0.6230 0.3956 0.6611 0.079 Uiso 0.883(7) 1 calc GR . P B 2
H88E H 0.5321 0.3815 0.7078 0.079 Uiso 0.883(7) 1 calc GR . P B 2
H88F H 0.5254 0.4270 0.6402 0.079 Uiso 0.883(7) 1 calc GR . P B 2
C89A C 0.6120(4) 0.2124(4) 0.7025(2) 0.0559(11) Uani 0.883(7) 1 d D U P B 2
H89D H 0.6067 0.1510 0.6990 0.084 Uiso 0.883(7) 1 calc GR . P B 2
H89E H 0.5854 0.2185 0.7421 0.084 Uiso 0.883(7) 1 calc GR . P B 2
H89F H 0.6764 0.2222 0.6949 0.084 Uiso 0.883(7) 1 calc GR . P B 2
C90A C 0.4583(3) 0.2625(4) 0.6686(2) 0.0550(12) Uani 0.883(7) 1 d D U P B 2
H90D H 0.4235 0.3072 0.6408 0.083 Uiso 0.883(7) 1 calc GR . P B 2
H90E H 0.4310 0.2653 0.7087 0.083 Uiso 0.883(7) 1 calc GR . P B 2
H90F H 0.4572 0.2010 0.6637 0.083 Uiso 0.883(7) 1 calc GR . P B 2
O1 O 0.6291(3) 0.0151(3) 0.14699(18) 0.0754(11) Uani 1 1 d . . . . .
O2 O 0.4192(3) 0.3249(3) 0.28143(19) 0.0825(11) Uani 1 1 d . . . . .
H2A H 0.4657 0.2979 0.2958 0.124 Uiso 1 1 calc GR . . . .
O3 O 0.9885(3) 0.5079(3) 0.4443(2) 0.0960(14) Uani 1 1 d . . . . .
H3A H 1.0443 0.5130 0.4358 0.144 Uiso 1 1 calc GR . . . .
C99 C 0.9715(4) 0.4249(3) 0.4322(3) 0.0702(14) Uani 1 1 d . . . . .
H99A H 0.9518 0.4390 0.3937 0.105 Uiso 1 1 calc GR . . . .
H99B H 0.9236 0.3972 0.4624 0.105 Uiso 1 1 calc GR . . . .
H99C H 1.0274 0.3822 0.4324 0.105 Uiso 1 1 calc GR . . . .
C98 C 0.4262(4) 0.4208(4) 0.2627(4) 0.118(3) Uani 1 1 d . . . . .
H98A H 0.4672 0.4338 0.2252 0.178 Uiso 1 1 calc GR . . . .
H98B H 0.4504 0.4402 0.2922 0.178 Uiso 1 1 calc GR . . . .
H98C H 0.3657 0.4540 0.2577 0.178 Uiso 1 1 calc GR . . . .
C97 C 0.6390(5) -0.0591(4) 0.1981(4) 0.109(3) Uani 1 1 d . . . . .
H97A H 0.6323 -0.1166 0.1894 0.163 Uiso 1 1 calc GR . . . .
H97B H 0.5921 -0.0482 0.2308 0.163 Uiso 1 1 calc GR . . . .
H97C H 0.6994 -0.0628 0.2090 0.163 Uiso 1 1 calc GR . . . .
H1 H 0.630(4) 0.062(4) 0.157(2) 0.064(16) Uiso 1 1 d . . . . .

loop_
_atom_site_aniso_label
_atom_site_aniso_U_11
_atom_site_aniso_U_22
_atom_site_aniso_U_33
_atom_site_aniso_U_23
_atom_site_aniso_U_13
_atom_site_aniso_U_12
Ir1 0.02180(6) 0.02574(6) 0.01483(6) -0.00422(4) 0.00111(4) -0.00258(4)
Ir2 0.02410(6) 0.02734(6) 0.01374(6) -0.00569(5) 0.00198(4) -0.00512(5)
Cl1 0.0254(3) 0.0429(4) 0.0226(3) -0.0026(3) 0.0010(3) -0.0076(3)
Cl2 0.0258(3) 0.0540(4) 0.0251(4) -0.0165(3) -0.0002(3) -0.0002(3)
N5 0.0230(12) 0.0273(12) 0.0187(12) -0.0059(9) -0.0014(9) -0.0032(9)
N6 0.0248(12) 0.0308(12) 0.0197(12) -0.0063(10) 0.0014(10) -0.0039(10)
N7 0.0276(12) 0.0227(11) 0.0212(12) -0.0047(9) 0.0027(10) -0.0064(9)
N3 0.0235(12) 0.0259(12) 0.0218(12) -0.0039(10) -0.0008(9) 0.0016(9)
N9 0.0292(13) 0.0265(12) 0.0220(12) -0.0073(10) 0.0007(10) -0.0074(10)
N10 0.0341(14) 0.0266(12) 0.0230(13) -0.0028(10) -0.0011(10) -0.0078(10)
N1 0.0272(12) 0.0231(11) 0.0188(12) -0.0049(9) 0.0008(9) -0.0030(9)
N2 0.0330(13) 0.0262(12) 0.0241(13) -0.0067(10) -0.0048(10) -0.0033(10)
N8 0.0321(14) 0.0281(12) 0.0251(13) -0.0057(10) 0.0091(10) -0.0067(10)
N4 0.0286(13) 0.0285(13) 0.0315(14) -0.0046(11) -0.0070(11) 0.0012(10)
C39 0.0292(15) 0.0230(13) 0.0220(14) -0.0050(11) 0.0041(12) -0.0049(11)
C38 0.0285(14) 0.0219(13) 0.0187(14) -0.0029(11) 0.0012(11) -0.0009(11)
C37 0.0258(14) 0.0222(13) 0.0205(14) -0.0042(11) 0.0023(11) -0.0011(11)
C79 0.0234(14) 0.0292(14) 0.0191(14) -0.0031(11) -0.0015(11) -0.0069(11)
C80 0.0289(15) 0.0289(14) 0.0185(14) -0.0044(11) -0.0016(11) -0.0074(11)
C56 0.0254(14) 0.0259(13) 0.0230(14) -0.0053(11) -0.0044(11) -0.0033(11)
C48 0.0278(14) 0.0315(14) 0.0097(12) -0.0076(11) 0.0015(10) -0.0038(11)
C74 0.0267(14) 0.0280(14) 0.0167(13) -0.0038(11) 0.0010(11) -0.0056(11)
C20 0.0240(14) 0.0297(14) 0.0249(15) -0.0029(12) -0.0017(12) -0.0040(11)
C50 0.0225(14) 0.0359(15) 0.0213(14) -0.0086(12) 0.0007(11) -0.0039(11)
C51 0.0298(15) 0.0323(15) 0.0193(14) -0.0071(12) -0.0007(12) -0.0049(12)
C78 0.0261(14) 0.0295(14) 0.0166(13) -0.0035(11) -0.0006(11) -0.0059(11)
C47 0.0236(14) 0.0271(14) 0.0200(14) -0.0071(11) 0.0033(11) -0.0017(11)
C55 0.0322(16) 0.0312(15) 0.0195(14) -0.0066(12) -0.0008(12) -0.0058(12)
C40 0.0226(14) 0.0301(14) 0.0279(15) -0.0077(12) 0.0068(12) -0.0083(11)
C13 0.0248(14) 0.0300(14) 0.0226(14) -0.0061(12) 0.0000(11) -0.0046(11)
C81 0.0323(16) 0.0298(15) 0.0330(17) -0.0091(13) -0.0048(13) -0.0044(12)
C73 0.0276(14) 0.0254(13) 0.0209(14) -0.0052(11) 0.0000(11) -0.0046(11)
C18 0.0262(14) 0.0317(15) 0.0216(14) -0.0030(12) -0.0032(11) -0.0040(12)
C49 0.0217(13) 0.0304(14) 0.0214(14) -0.0086(11) 0.0022(11) -0.0030(11)
C41 0.0260(14) 0.0306(14) 0.0214(14) -0.0074(12) -0.0001(11) -0.0037(11)
C14 0.0283(15) 0.0289(14) 0.0203(14) -0.0075(11) -0.0002(11) -0.0041(11)
C1 0.0257(14) 0.0256(14) 0.0243(15) -0.0031(11) -0.0017(11) -0.0035(11)
C42 0.0250(14) 0.0241(13) 0.0193(14) -0.0061(11) 0.0020(11) -0.0024(11)
C43 0.0318(16) 0.0298(15) 0.0204(15) -0.0023(12) 0.0065(12) -0.0064(12)
C54 0.0357(17) 0.0330(16) 0.0262(16) -0.0064(13) -0.0072(13) -0.0062(13)
C77 0.0384(17) 0.0309(15) 0.0168(14) -0.0005(12) -0.0014(12) -0.0108(13)
C61 0.0308(15) 0.0306(15) 0.0224(15) -0.0011(12) 0.0040(12) -0.0090(12)
C75 0.0349(16) 0.0306(15) 0.0209(14) -0.0095(12) 0.0002(12) -0.0072(12)
C2 0.0340(16) 0.0316(15) 0.0262(16) -0.0031(12) -0.0051(13) -0.0023(13)
C91 0.0364(17) 0.0251(14) 0.0277(16) 0.0016(12) -0.0065(13) -0.0075(12)
C6 0.0291(15) 0.0301(15) 0.0259(15) -0.0043(12) -0.0031(12) -0.0042(12)
C44 0.0405(18) 0.0327(16) 0.0235(16) -0.0046(13) 0.0097(13) -0.0034(13)
C19 0.0172(13) 0.0263(14) 0.0278(15) -0.0009(12) 0.0057(11) -0.0029(10)
C67 0.0342(16) 0.0249(14) 0.0278(16) -0.0082(12) 0.0079(13) -0.0059(12)
C17 0.0355(17) 0.0335(16) 0.0237(15) 0.0000(12) -0.0072(13) -0.0025(13)
C83 0.0385(18) 0.0417(18) 0.0316(18) -0.0162(15) 0.0012(14) -0.0080(14)
C76 0.0386(17) 0.0367(16) 0.0165(14) -0.0061(12) 0.0015(12) -0.0082(13)
C21 0.0341(17) 0.0278(15) 0.0378(18) 0.0018(13) -0.0111(14) -0.0060(12)
C82 0.0302(15) 0.0305(15) 0.0292(16) -0.0108(13) -0.0015(12) -0.0063(12)
C32 0.0243(14) 0.0312(15) 0.0307(16) -0.0098(13) 0.0002(12) 0.0007(12)
C52 0.0320(16) 0.0445(18) 0.0251(16) -0.0082(14) -0.0014(13) -0.0060(14)
C72 0.0346(17) 0.0340(16) 0.0330(18) -0.0080(14) 0.0058(14) -0.0035(13)
C46 0.0416(19) 0.058(2) 0.0152(15) -0.0020(14) 0.0063(13) -0.0125(16)
C16 0.0462(19) 0.0387(17) 0.0195(15) -0.0043(13) -0.0095(14) -0.0047(14)
C31 0.0354(17) 0.0424(18) 0.0320(18) -0.0138(15) 0.0011(14) 0.0044(14)
C15 0.0403(18) 0.0343(16) 0.0251(16) -0.0074(13) -0.0031(13) -0.0059(13)
C86 0.045(2) 0.0296(16) 0.047(2) -0.0097(15) -0.0043(16) -0.0086(14)
C27 0.0243(15) 0.0357(16) 0.0380(18) -0.0114(14) -0.0016(13) 0.0001(12)
C57 0.0396(18) 0.051(2) 0.0290(17) -0.0088(15) -0.0127(14) -0.0050(15)
C66 0.0335(17) 0.0333(16) 0.0274(16) -0.0037(13) 0.0079(13) -0.0079(13)
C5 0.0430(19) 0.0289(16) 0.0399(19) -0.0087(14) -0.0063(15) -0.0031(14)
C7 0.0377(17) 0.0265(14) 0.0263(15) -0.0066(12) -0.0049(13) -0.0053(12)
C84 0.051(2) 0.049(2) 0.046(2) -0.0275(18) 0.0001(17) -0.0077(17)
C22 0.0374(18) 0.0393(18) 0.042(2) -0.0002(15) -0.0091(15) -0.0061(14)
C12 0.0365(18) 0.0398(18) 0.0385(19) -0.0167(15) -0.0045(15) 0.0004(14)
C96 0.0419(19) 0.0429(19) 0.0333(18) 0.0019(15) -0.0064(15) -0.0147(15)
C62 0.0428(19) 0.0393(17) 0.0241(16) -0.0062(14) 0.0084(14) -0.0101(14)
C3 0.0449(19) 0.0380(17) 0.0300(17) -0.0004(14) -0.0124(15) -0.0032(15)
C68 0.0339(18) 0.0420(18) 0.046(2) -0.0185(16) 0.0040(15) -0.0094(14)
C45 0.046(2) 0.0317(16) 0.0338(18) -0.0047(14) 0.0097(15) -0.0090(14)
C53 0.0302(16) 0.0460(18) 0.0322(17) -0.0100(15) -0.0083(13) -0.0046(14)
C10 0.060(2) 0.0360(17) 0.0365(19) -0.0148(15) -0.0159(17) 0.0001(16)
C9 0.053(2) 0.0368(17) 0.0345(19) -0.0149(15) 0.0052(16) -0.0088(15)
C4 0.045(2) 0.0303(16) 0.043(2) 0.0006(15) -0.0128(16) -0.0012(14)
C11 0.043(2) 0.046(2) 0.051(2) -0.0202(18) -0.0192(17) 0.0002(16)
C85 0.058(2) 0.0363(18) 0.056(2) -0.0220(18) -0.0019(19) -0.0109(17)
C87 0.076(2) 0.0483(17) 0.0185(14) -0.0112(13) 0.0055(14) -0.0145(16)
C26 0.0344(18) 0.0369(18) 0.050(2) 0.0046(16) -0.0112(16) -0.0048(14)
C8 0.0384(18) 0.0328(16) 0.0389(19) -0.0152(14) 0.0014(14) -0.0060(13)
C70 0.056(2) 0.0344(17) 0.0354(19) -0.0154(15) 0.0112(16) -0.0062(16)
C28 0.0364(18) 0.0353(17) 0.049(2) -0.0124(16) -0.0070(16) 0.0058(14)
C95 0.068(3) 0.058(2) 0.040(2) 0.0056(19) 0.000(2) -0.032(2)
C30 0.046(2) 0.053(2) 0.042(2) -0.0259(18) -0.0004(17) 0.0082(17)
C71 0.0363(18) 0.0388(18) 0.0379(19) -0.0114(15) 0.0111(15) -0.0019(14)
C24 0.062(3) 0.059(3) 0.054(3) 0.025(2) -0.022(2) -0.012(2)
C63 0.059(2) 0.050(2) 0.0280(19) 0.0003(16) 0.0162(17) -0.0180(18)
C64 0.063(3) 0.041(2) 0.043(2) 0.0034(17) 0.0170(19) -0.0204(18)
C58 0.062(3) 0.057(2) 0.042(2) -0.0029(18) -0.027(2) 0.004(2)
C23 0.053(2) 0.058(2) 0.042(2) 0.0130(19) -0.0034(18) -0.0140(19)
C69 0.047(2) 0.051(2) 0.049(2) -0.0241(18) -0.0006(17) -0.0120(17)
C65 0.051(2) 0.0319(17) 0.043(2) -0.0057(15) 0.0141(17) -0.0114(15)
C94 0.119(5) 0.069(3) 0.032(2) 0.017(2) -0.019(3) -0.051(3)
C59 0.076(3) 0.067(3) 0.049(2) -0.013(2) -0.032(2) -0.019(2)
C25 0.040(2) 0.051(2) 0.065(3) 0.015(2) -0.023(2) -0.0042(17)
C33 0.076(3) 0.056(2) 0.027(2) -0.0105(19) -0.023(2) 0.002(2)
C29 0.041(2) 0.0414(19) 0.060(3) -0.0247(18) -0.0042(18) 0.0086(16)
C60 0.049(2) 0.120(4) 0.0236(19) -0.012(2) -0.0113(17) -0.008(3)
C88 0.081(4) 0.051(4) 0.020(4) -0.015(4) 0.008(4) -0.015(4)
C92 0.057(2) 0.053(2) 0.047(2) 0.0112(18) -0.0248(19) -0.0233(19)
C90 0.079(3) 0.057(3) 0.023(3) -0.009(3) 0.008(3) -0.014(3)
C93 0.118(5) 0.075(3) 0.049(3) 0.026(2) -0.052(3) -0.050(3)
C89 0.085(4) 0.053(4) 0.020(4) -0.009(4) 0.003(4) -0.014(4)
C36 0.075(3) 0.055(3) 0.028(2) -0.005(2) -0.022(2) 0.001(3)
C34 0.080(3) 0.065(3) 0.032(2) -0.007(2) -0.012(2) 0.012(3)
C35 0.087(4) 0.060(3) 0.039(3) -0.010(3) -0.031(3) -0.005(3)
C35A 0.078(3) 0.062(3) 0.034(3) -0.010(2) -0.024(2) 0.001(3)
C33A 0.073(3) 0.057(2) 0.027(2) -0.010(2) -0.019(2) 0.001(2)
C36A 0.083(4) 0.069(4) 0.034(3) -0.007(3) -0.010(3) -0.004(3)
C34A 0.075(3) 0.060(3) 0.024(3) -0.012(3) -0.016(3) 0.006(3)
C88A 0.085(3) 0.051(2) 0.022(2) -0.0166(17) 0.008(2) -0.016(2)
C89A 0.088(3) 0.056(2) 0.0215(19) -0.0053(17) -0.0037(19) -0.012(2)
C90A 0.072(3) 0.059(2) 0.028(2) -0.0114(18) 0.0193(18) -0.019(2)
O1 0.075(2) 0.089(3) 0.075(3) -0.044(2) 0.0161(19) -0.038(2)
O2 0.081(3) 0.093(3) 0.077(3) -0.025(2) -0.028(2) 0.006(2)
O3 0.076(3) 0.088(3) 0.141(4) -0.066(3) 0.020(3) -0.034(2)
C99 0.069(3) 0.056(3) 0.100(4) -0.035(3) -0.035(3) 0.004(2)
C98 0.067(4) 0.053(3) 0.216(9) 0.028(4) -0.060(5) -0.005(3)
C97 0.105(5) 0.070(4) 0.133(6) -0.009(4) 0.027(5) -0.039(4)

loop_
_atom_type_symbol
_atom_type_description
_atom_type_scat_dispersion_real
_atom_type_scat_dispersion_imag
_atom_type_scat_source
C C 0.0181 0.0091 'International Tables Vol C Tables 4.2.6.8 and 6.1.1.4'
H H 0.0000 0.0000 'International Tables Vol C Tables 4.2.6.8 and 6.1.1.4'
Cl Cl 0.3639 0.7018 'International Tables Vol C Tables 4.2.6.8 and 6.1.1.4'
Ir Ir -4.7710 6.5667 'International Tables Vol C Tables 4.2.6.8 and 6.1.1.4'
N N 0.0311 0.0180 'International Tables Vol C Tables 4.2.6.8 and 6.1.1.4'
O O 0.0492 0.0322 'International Tables Vol C Tables 4.2.6.8 and 6.1.1.4'

loop_
_exptl_crystal_face_index_h
_exptl_crystal_face_index_k
_exptl_crystal_face_index_l
_exptl_crystal_face_perp_dist
-4 -7 -13 0.0259
-6 -8 -4 0.0317
5 -6 7 0.0482
8 -3 -5 0.0705
2 4 -12 0.0807
-6 6 -4 0.0543
-8 3 5 0.0705
-4 -2 11 0.0898
6 8 4 0.0448
1 9 9 0.0322
4 9 4 0.0498
-1 -8 -11 0.0338

loop_
_geom_angle_atom_site_label_1
_geom_angle_atom_site_label_2
_geom_angle_atom_site_label_3
_geom_angle
N5 Ir1 Cl1 92.03(7)
N3 Ir1 Cl1 90.92(7)
N3 Ir1 N5 102.53(9)
N3 Ir1 N1 157.97(10)
N1 Ir1 Cl1 89.85(7)
N1 Ir1 N5 99.44(9)
C37 Ir1 Cl1 170.13(8)
C37 Ir1 N5 78.65(10)
C37 Ir1 N3 94.25(10)
C37 Ir1 N1 88.51(10)
C19 Ir1 Cl1 96.99(8)
C19 Ir1 N5 170.87(10)
C19 Ir1 N3 78.82(11)
C19 Ir1 N1 79.23(11)
C19 Ir1 C37 92.26(12)
N6 Ir2 Cl2 91.06(7)
N7 Ir2 Cl2 89.70(7)
N7 Ir2 N6 98.48(9)
N9 Ir2 Cl2 90.68(7)
N9 Ir2 N6 103.65(10)
N9 Ir2 N7 157.85(10)
C79 Ir2 Cl2 95.38(8)
C79 Ir2 N6 173.01(10)
C79 Ir2 N7 78.87(11)
C79 Ir2 N9 79.04(11)
C79 Ir2 C56 94.57(12)
C56 Ir2 Cl2 169.71(9)
C56 Ir2 N6 78.89(11)
C56 Ir2 N7 89.65(11)
C56 Ir2 N9 93.77(11)
C48 N5 Ir1 126.70(19)
C48 N5 C47 118.7(2)
C47 N5 Ir1 114.58(18)
C48 N6 Ir2 126.5(2)
C48 N6 C49 118.8(2)
C49 N6 Ir2 114.26(19)
C73 N7 Ir2 113.43(19)
C73 N7 C61 107.4(2)
C61 N7 Ir2 139.2(2)
C20 N3 Ir1 113.94(19)
C20 N3 C32 107.3(2)
C32 N3 Ir1 138.7(2)
C80 N9 Ir2 113.42(19)
C80 N9 C82 107.1(2)
C82 N9 Ir2 139.4(2)
C80 N10 C81 107.6(2)
C80 N10 C91 125.4(3)
C81 N10 C91 126.0(3)
C13 N1 Ir1 113.59(19)
C13 N1 C1 107.1(2)
C1 N1 Ir1 139.3(2)
C13 N2 C6 107.3(2)
C13 N2 C7 124.8(3)
C6 N2 C7 127.2(3)
C73 N8 C67 126.2(3)
C73 N8 C66 107.8(3)
C66 N8 C67 126.0(3)
C20 N4 C21 127.3(3)
C20 N4 C27 107.6(3)
C27 N4 C21 124.8(3)
C38 C39 C40 118.0(3)
C38 C39 C43 121.7(3)
C40 C39 C43 120.4(3)
C39 C38 H38 109.6
C37 C38 C39 122.5(3)
C37 C38 H38 109.4
C38 C37 Ir1 126.1(2)
C38 C37 C42 118.2(3)
C42 C37 Ir1 115.5(2)
C74 C79 Ir2 120.2(2)
C74 C79 C78 119.6(3)
C78 C79 Ir2 120.2(2)
N9 C80 N10 110.6(3)
N9 C80 C78 118.1(3)
N10 C80 C78 131.2(3)
C51 C56 Ir2 115.4(2)
C55 C56 Ir2 127.3(2)
C55 C56 C51 117.3(3)
N5 C48 N6 124.1(3)
N5 C48 H48 117.9
N6 C48 H48 117.9
C79 C74 C73 109.1(2)
C75 C74 C79 120.1(3)
C75 C74 C73 130.8(3)
N3 C20 N4 110.3(3)
N3 C20 C18 117.3(3)
N4 C20 C18 132.2(3)
C47 C50 H50 120.2
C47 C50 C49 119.6(3)
C49 C50 H50 120.2
C56 C51 C49 116.1(3)
C52 C51 C56 120.2(3)
C52 C51 C49 123.7(3)
C79 C78 C80 109.1(3)
C77 C78 C79 119.9(3)
C77 C78 C80 131.0(3)
N5 C47 C50 119.1(3)
N5 C47 C42 113.4(2)
C50 C47 C42 127.4(3)
C56 C55 H55 118.6
C54 C55 C56 122.8(3)
C54 C55 H55 118.6
C39 C40 H40 119.5
C41 C40 C39 121.0(3)
C41 C40 H40 119.5
N1 C13 N2 111.1(3)
N1 C13 C14 118.0(3)
N2 C13 C14 130.9(3)
N10 C81 C82 106.3(3)
C86 C81 N10 131.1(3)
C86 C81 C82 122.6(3)
N7 C73 N8 110.5(3)
N7 C73 C74 118.4(3)
N8 C73 C74 131.1(3)
C19 C18 C20 109.1(3)
C17 C18 C20 131.0(3)
C17 C18 C19 119.9(3)
N6 C49 C50 118.9(3)
N6 C49 C51 113.3(3)
C50 C49 C51 127.8(3)
C40 C41 H41 119.8
C40 C41 C42 120.5(3)
C42 C41 H41 119.8
C19 C14 C13 109.1(3)
C15 C14 C13 130.5(3)
C15 C14 C19 120.2(3)
N1 C1 C2 131.1(3)
N1 C1 C6 108.2(3)
C2 C1 C6 120.6(3)
C37 C42 C47 116.7(3)
C41 C42 C37 119.8(3)
C41 C42 C47 123.5(3)
C44 C43 C39 109.9(2)
C46 C43 C39 111.6(3)
C46 C43 C44 108.7(3)
C45 C43 C39 109.0(3)
C45 C43 C44 108.8(3)
C45 C43 C46 108.8(3)
C55 C54 C57 121.8(3)
C55 C54 C53 118.3(3)
C53 C54 C57 119.9(3)
C78 C77 H77 119.6
C78 C77 C76 120.8(3)
C76 C77 H77 119.6
N7 C61 C66 108.0(3)
N7 C61 C62 131.7(3)
C62 C61 C66 120.3(3)
C74 C75 H75 119.8
C74 C75 C76 120.4(3)
C76 C75 H75 119.8
C1 C2 H2 121.4
C3 C2 C1 117.3(3)
C3 C2 H2 121.4
C96 C91 N10 120.2(3)
C92 C91 N10 118.5(3)
C92 C91 C96 121.2(3)
N2 C6 C1 106.3(3)
C5 C6 N2 131.8(3)
C5 C6 C1 121.9(3)
C43 C44 H44A 109.5
C43 C44 H44B 109.5
C43 C44 H44C 109.5
H44A C44 H44B 109.5
H44A C44 H44C 109.5
H44B C44 H44C 109.5
C18 C19 Ir1 120.2(2)
C14 C19 Ir1 120.0(2)
C14 C19 C18 119.4(3)
C72 C67 N8 119.2(3)
C68 C67 N8 119.4(3)
C68 C67 C72 121.4(3)
C18 C17 H17 119.7
C18 C17 C16 120.6(3)
C16 C17 H17 119.7
C82 C83 H83 121.0
C82 C83 C84 117.9(3)
C84 C83 H83 121.0
C77 C76 C87 118.5(3)
C75 C76 C77 119.2(3)
C75 C76 C87 122.4(3)
C22 C21 N4 119.5(3)
C22 C21 C26 121.3(3)
C26 C21 N4 119.2(3)
N9 C82 C81 108.3(3)
N9 C82 C83 131.7(3)
C83 C82 C81 120.0(3)
N3 C32 C31 131.3(3)
N3 C32 C27 108.2(3)
C31 C32 C27 120.5(3)
C51 C52 H52 119.7
C53 C52 C51 120.5(3)
C53 C52 H52 119.7
C67 C72 H72 120.3
C67 C72 C71 119.4(3)
C71 C72 H72 120.3
C43 C46 H46A 109.5
C43 C46 H46B 109.5
C43 C46 H46C 109.5
H46A C46 H46B 109.5
H46A C46 H46C 109.5
H46B C46 H46C 109.5
C17 C16 C15 119.3(3)
C17 C16 C33 121.3(4)
C17 C16 C33A 120.0(4)
C15 C16 C33 119.2(4)
C15 C16 C33A 120.2(4)
C32 C31 H31 121.0
C30 C31 C32 118.0(3)
C30 C31 H31 121.0
C14 C15 C16 120.5(3)
C14 C15 H15 119.7
C16 C15 H15 119.7
C81 C86 H86 121.7
C85 C86 C81 116.7(3)
C85 C86 H86 121.7
N4 C27 C32 106.4(3)
N4 C27 C28 131.9(3)
C28 C27 C32 121.7(3)
C58 C57 C54 109.0(3)
C58 C57 C59 109.2(3)
C59 C57 C54 109.8(3)
C60 C57 C54 112.3(3)
C60 C57 C58 107.7(4)
C60 C57 C59 108.7(4)
N8 C66 C61 106.3(3)
N8 C66 C65 131.1(3)
C65 C66 C61 122.6(3)
C6 C5 H5 121.4
C4 C5 C6 117.3(3)
C4 C5 H5 121.4
C12 C7 N2 118.3(3)
C12 C7 C8 121.5(3)
C8 C7 N2 120.1(3)
C83 C84 H84 119.4
C83 C84 C85 121.1(3)
C85 C84 H84 119.4
C21 C22 H22 120.5
C21 C22 C23 119.0(4)
C23 C22 H22 120.5
C7 C12 H12 120.6
C7 C12 C11 118.9(3)
C11 C12 H12 120.6
C91 C96 H96 120.2
C91 C96 C95 119.5(4)
C95 C96 H96 120.2
C61 C62 H62 121.4
C63 C62 C61 117.2(3)
C63 C62 H62 121.4
C2 C3 H3 119.2
C2 C3 C4 121.6(3)
C4 C3 H3 119.2
C67 C68 H68 120.6
C67 C68 C69 118.7(3)
C69 C68 H68 120.6
C43 C45 H45A 109.5
C43 C45 H45B 109.5
C43 C45 H45C 109.5
H45A C45 H45B 109.5
H45A C45 H45C 109.5
H45B C45 H45C 109.5
C54 C53 H53 119.6
C52 C53 C54 120.9(3)
C52 C53 H53 119.6
C9 C10 H10 119.8
C11 C10 H10 119.8
C11 C10 C9 120.4(3)
C10 C9 H9 120.0
C10 C9 C8 120.0(3)
C8 C9 H9 120.0
C5 C4 C3 121.3(3)
C5 C4 H4 119.3
C3 C4 H4 119.3
C12 C11 H11 119.9
C10 C11 C12 120.3(3)
C10 C11 H11 119.9
C86 C85 C84 121.6(3)
C86 C85 H85 119.2
C84 C85 H85 119.2
C76 C87 C90A 109.6(3)
C88 C87 C76 108.3(17)
C88 C87 C89 117(2)
C90 C87 C76 117.2(13)
C90 C87 C88 123(2)
C90 C87 C89 94(2)
C89 C87 C76 93.6(14)
C88A C87 C76 112.7(3)
C88A C87 C89A 108.7(4)
C88A C87 C90A 108.4(4)
C89A C87 C76 110.0(3)
C89A C87 C90A 107.3(4)
C21 C26 H26 120.5
C25 C26 C21 119.0(4)
C25 C26 H26 120.5
C7 C8 C9 118.9(3)
C7 C8 H8 120.5
C9 C8 H8 120.5
C71 C70 H70 119.7
C69 C70 H70 119.7
C69 C70 C71 120.7(3)
C27 C28 H28 121.5
C29 C28 C27 117.0(3)
C29 C28 H28 121.5
C96 C95 H95 120.1
C94 C95 C96 119.9(4)
C94 C95 H95 120.1
C31 C30 H30 119.5
C31 C30 C29 121.0(4)
C29 C30 H30 119.5
C72 C71 H71 120.2
C70 C71 C72 119.6(3)
C70 C71 H71 120.2
C23 C24 H24 119.8
C25 C24 H24 119.8
C25 C24 C23 120.3(4)
C62 C63 H63 119.0
C62 C63 C64 122.0(3)
C64 C63 H63 119.0
C63 C64 H64 119.2
C65 C64 C63 121.6(3)
C65 C64 H64 119.2
C57 C58 H58A 109.5
C57 C58 H58B 109.5
C57 C58 H58C 109.5
H58A C58 H58B 109.5
H58A C58 H58C 109.5
H58B C58 H58C 109.5
C22 C23 H23 120.0
C24 C23 C22 120.1(4)
C24 C23 H23 120.0
C68 C69 H69 119.9
C70 C69 C68 120.2(4)
C70 C69 H69 119.9
C66 C65 H65 121.9
C64 C65 C66 116.2(3)
C64 C65 H65 121.9
C95 C94 H94 120.1
C95 C94 C93 119.9(4)
C93 C94 H94 120.1
C57 C59 H59A 109.5
C57 C59 H59B 109.5
C57 C59 H59C 109.5
H59A C59 H59B 109.5
H59A C59 H59C 109.5
H59B C59 H59C 109.5
C26 C25 H25 119.9
C24 C25 C26 120.3(4)
C24 C25 H25 119.9
C36 C33 C16 112.6(6)
C36 C33 C35 106.8(7)
C34 C33 C16 105.6(6)
C34 C33 C36 108.9(7)
C34 C33 C35 113.8(8)
C35 C33 C16 109.2(6)
C28 C29 C30 121.8(3)
C28 C29 H29 119.1
C30 C29 H29 119.1
C57 C60 H60A 109.5
C57 C60 H60B 109.5
C57 C60 H60C 109.5
H60A C60 H60B 109.5
H60A C60 H60C 109.5
H60B C60 H60C 109.5
C87 C88 H88A 109.5
C87 C88 H88B 109.5
C87 C88 H88C 109.5
H88A C88 H88B 109.5
H88A C88 H88C 109.5
H88B C88 H88C 109.5
C91 C92 H92 120.7
C91 C92 C93 118.7(4)
C93 C92 H92 120.7
C87 C90 H90A 109.5
C87 C90 H90B 109.5
C87 C90 H90C 109.5
H90A C90 H90B 109.5
H90A C90 H90C 109.5
H90B C90 H90C 109.5
C94 C93 C92 120.7(4)
C94 C93 H93 119.6
C92 C93 H93 119.6
C87 C89 H89A 109.5
C87 C89 H89B 109.5
C87 C89 H89C 109.5
H89A C89 H89B 109.5
H89A C89 H89C 109.5
H89B C89 H89C 109.5
C33 C36 H36A 109.5
C33 C36 H36B 109.5
C33 C36 H36C 109.5
H36A C36 H36B 109.5
H36A C36 H36C 109.5
H36B C36 H36C 109.5
C33 C34 H34A 109.5
C33 C34 H34B 109.5
C33 C34 H34C 109.5
H34A C34 H34B 109.5
H34A C34 H34C 109.5
H34B C34 H34C 109.5
C33 C35 H35A 109.5
C33 C35 H35B 109.5
C33 C35 H35C 109.5
H35A C35 H35B 109.5
H35A C35 H35C 109.5
H35B C35 H35C 109.5
H35D C35A H35E 109.5
H35D C35A H35F 109.5
H35E C35A H35F 109.5
C33A C35A H35D 109.5
C33A C35A H35E 109.5
C33A C35A H35F 109.5
C16 C33A C36A 111.5(7)
C35A C33A C16 106.3(7)
C35A C33A C36A 107.5(9)
C34A C33A C16 114.5(7)
C34A C33A C35A 109.5(9)
C34A C33A C36A 107.4(9)
C33A C36A H36D 109.5
C33A C36A H36E 109.5
C33A C36A H36F 109.5
H36D C36A H36E 109.5
H36D C36A H36F 109.5
H36E C36A H36F 109.5
C33A C34A H34D 109.5
C33A C34A H34E 109.5
C33A C34A H34F 109.5
H34D C34A H34E 109.5
H34D C34A H34F 109.5
H34E C34A H34F 109.5
C87 C88A H88D 109.5
C87 C88A H88E 109.5
C87 C88A H88F 109.5
H88D C88A H88E 109.5
H88D C88A H88F 109.5
H88E C88A H88F 109.5
C87 C89A H89D 109.5
C87 C89A H89E 109.5
C87 C89A H89F 109.5
H89D C89A H89E 109.5
H89D C89A H89F 109.5
H89E C89A H89F 109.5
C87 C90A H90D 109.5
C87 C90A H90E 109.5
C87 C90A H90F 109.5
H90D C90A H90E 109.5
H90D C90A H90F 109.5
H90E C90A H90F 109.5
C97 O1 H1 107(4)
C98 O2 H2A 109.5
C99 O3 H3A 109.5
O3 C99 H99A 109.5
O3 C99 H99B 109.5
O3 C99 H99C 109.5
H99A C99 H99B 109.5
H99A C99 H99C 109.5
H99B C99 H99C 109.5
O2 C98 H98A 109.5
O2 C98 H98B 109.5
O2 C98 H98C 109.5
H98A C98 H98B 109.5
H98A C98 H98C 109.5
H98B C98 H98C 109.5
O1 C97 H97A 109.5
O1 C97 H97B 109.5
O1 C97 H97C 109.5
H97A C97 H97B 109.5
H97A C97 H97C 109.5
H97B C97 H97C 109.5

loop_
_geom_bond_atom_site_label_1
_geom_bond_atom_site_label_2
_geom_bond_distance
Ir1 Cl1 2.4776(7)
Ir1 N5 2.143(2)
Ir1 N3 2.057(2)
Ir1 N1 2.058(2)
Ir1 C37 2.018(3)
Ir1 C19 1.946(3)
Ir2 Cl2 2.4654(7)
Ir2 N6 2.133(2)
Ir2 N7 2.068(2)
Ir2 N9 2.060(2)
Ir2 C79 1.951(3)
Ir2 C56 2.009(3)
N5 C48 1.331(4)
N5 C47 1.374(4)
N6 C48 1.332(4)
N6 C49 1.375(4)
N7 C73 1.338(4)
N7 C61 1.386(4)
N3 C20 1.351(4)
N3 C32 1.378(4)
N9 C80 1.349(4)
N9 C82 1.381(4)
N10 C80 1.361(4)
N10 C81 1.390(4)
N10 C91 1.440(4)
N1 C13 1.344(4)
N1 C1 1.383(4)
N2 C13 1.359(4)
N2 C6 1.395(4)
N2 C7 1.441(4)
N8 C73 1.363(4)
N8 C67 1.435(4)
N8 C66 1.385(4)
N4 C20 1.360(4)
N4 C21 1.443(4)
N4 C27 1.390(4)
C39 C38 1.395(4)
C39 C40 1.403(4)
C39 C43 1.536(4)
C38 H38 0.8595
C38 C37 1.393(4)
C37 C42 1.414(4)
C79 C74 1.401(4)
C79 C78 1.402(4)
C80 C78 1.456(4)
C56 C51 1.422(4)
C56 C55 1.405(4)
C48 H48 0.9300
C74 C73 1.455(4)
C74 C75 1.395(4)
C20 C18 1.459(4)
C50 H50 0.9300
C50 C47 1.387(4)
C50 C49 1.391(4)
C51 C49 1.461(4)
C51 C52 1.391(4)
C78 C77 1.389(4)
C47 C42 1.456(4)
C55 H55 0.9300
C55 C54 1.388(4)
C40 H40 0.9300
C40 C41 1.378(4)
C13 C14 1.460(4)
C81 C82 1.406(5)
C81 C86 1.386(5)
C18 C19 1.406(4)
C18 C17 1.394(4)
C41 H41 0.9300
C41 C42 1.402(4)
C14 C19 1.405(4)
C14 C15 1.388(4)
C1 C2 1.393(4)
C1 C6 1.403(4)
C43 C44 1.535(4)
C43 C46 1.531(5)
C43 C45 1.529(4)
C54 C57 1.537(4)
C54 C53 1.395(5)
C77 H77 0.9300
C77 C76 1.401(4)
C61 C66 1.402(5)
C61 C62 1.390(4)
C75 H75 0.9300
C75 C76 1.399(4)
C2 H2 0.9300
C2 C3 1.387(5)
C91 C96 1.378(5)
C91 C92 1.373(5)
C6 C5 1.385(5)
C44 H44A 0.9600
C44 H44B 0.9600
C44 H44C 0.9600
C67 C72 1.383(5)
C67 C68 1.383(5)
C17 H17 0.9300
C17 C16 1.398(5)
C83 H83 0.9300
C83 C82 1.385(5)
C83 C84 1.386(5)
C76 C87 1.544(4)
C21 C22 1.384(5)
C21 C26 1.386(5)
C32 C31 1.387(5)
C32 C27 1.401(5)
C52 H52 0.9300
C52 C53 1.386(5)
C72 H72 0.9300
C72 C71 1.386(5)
C46 H46A 0.9600
C46 H46B 0.9600
C46 H46C 0.9600
C16 C15 1.402(5)
C16 C33 1.547(11)
C16 C33A 1.544(13)
C31 H31 0.9300
C31 C30 1.382(5)
C15 H15 0.9300
C86 H86 0.9300
C86 C85 1.379(6)
C27 C28 1.395(5)
C57 C58 1.529(5)
C57 C59 1.531(5)
C57 C60 1.525(6)
C66 C65 1.388(5)
C5 H5 0.9300
C5 C4 1.381(5)
C7 C12 1.379(5)
C7 C8 1.385(5)
C84 H84 0.9300
C84 C85 1.405(6)
C22 H22 0.9300
C22 C23 1.387(5)
C12 H12 0.9300
C12 C11 1.391(5)
C96 H96 0.9300
C96 C95 1.392(5)
C62 H62 0.9300
C62 C63 1.385(5)
C3 H3 0.9300
C3 C4 1.400(5)
C68 H68 0.9300
C68 C69 1.386(5)
C45 H45A 0.9600
C45 H45B 0.9600
C45 H45C 0.9600
C53 H53 0.9300
C10 H10 0.9300
C10 C9 1.385(6)
C10 C11 1.377(6)
C9 H9 0.9300
C9 C8 1.390(5)
C4 H4 0.9300
C11 H11 0.9300
C85 H85 0.9300
C87 C88 1.536(8)
C87 C90 1.528(8)
C87 C89 1.542(8)
C87 C88A 1.528(5)
C87 C89A 1.529(5)
C87 C90A 1.547(5)
C26 H26 0.9300
C26 C25 1.385(5)
C8 H8 0.9300
C70 H70 0.9300
C70 C71 1.381(6)
C70 C69 1.380(6)
C28 H28 0.9300
C28 C29 1.375(6)
C95 H95 0.9300
C95 C94 1.372(7)
C30 H30 0.9300
C30 C29 1.400(6)
C71 H71 0.9300
C24 H24 0.9300
C24 C23 1.385(6)
C24 C25 1.380(7)
C63 H63 0.9300
C63 C64 1.392(6)
C64 H64 0.9300
C64 C65 1.386(6)
C58 H58A 0.9600
C58 H58B 0.9600
C58 H58C 0.9600
C23 H23 0.9300
C69 H69 0.9300
C65 H65 0.9300
C94 H94 0.9300
C94 C93 1.383(8)
C59 H59A 0.9600
C59 H59B 0.9600
C59 H59C 0.9600
C25 H25 0.9300
C33 C36 1.536(7)
C33 C34 1.525(7)
C33 C35 1.545(7)
C29 H29 0.9300
C60 H60A 0.9600
C60 H60B 0.9600
C60 H60C 0.9600
C88 H88A 0.9600
C88 H88B 0.9600
C88 H88C 0.9600
C92 H92 0.9300
C92 C93 1.388(6)
C90 H90A 0.9600
C90 H90B 0.9600
C90 H90C 0.9600
C93 H93 0.9300
C89 H89A 0.9600
C89 H89B 0.9600
C89 H89C 0.9600
C36 H36A 0.9600
C36 H36B 0.9600
C36 H36C 0.9600
C34 H34A 0.9600
C34 H34B 0.9600
C34 H34C 0.9600
C35 H35A 0.9600
C35 H35B 0.9600
C35 H35C 0.9600
C35A H35D 0.9600
C35A H35E 0.9600
C35A H35F 0.9600
C35A C33A 1.529(7)
C33A C36A 1.544(7)
C33A C34A 1.526(7)
C36A H36D 0.9600
C36A H36E 0.9600
C36A H36F 0.9600
C34A H34D 0.9600
C34A H34E 0.9600
C34A H34F 0.9600
C88A H88D 0.9600
C88A H88E 0.9600
C88A H88F 0.9600
C89A H89D 0.9600
C89A H89E 0.9600
C89A H89F 0.9600
C90A H90D 0.9600
C90A H90E 0.9600
C90A H90F 0.9600
O1 C97 1.416(8)
O1 H1 0.79(5)
O2 H2A 0.8200
O2 C98 1.401(7)
O3 H3A 0.8200
O3 C99 1.412(5)
C99 H99A 0.9600
C99 H99B 0.9600
C99 H99C 0.9600
C98 H98A 0.9600
C98 H98B 0.9600
C98 H98C 0.9600
C97 H97A 0.9600
C97 H97B 0.9600
C97 H97C 0.9600

loop_
_geom_torsion_atom_site_label_1
_geom_torsion_atom_site_label_2
_geom_torsion_atom_site_label_3
_geom_torsion_atom_site_label_4
_geom_torsion
Ir1 N5 C48 N6 175.3(2)
Ir1 N5 C47 C50 -170.6(2)
Ir1 N5 C47 C42 9.2(3)
Ir1 N3 C20 N4 -178.44(19)
Ir1 N3 C20 C18 6.0(3)
Ir1 N3 C32 C31 -1.3(6)
Ir1 N3 C32 C27 179.1(2)
Ir1 N1 C13 N2 -179.18(19)
Ir1 N1 C13 C14 2.3(3)
Ir1 N1 C1 C2 -0.3(5)
Ir1 N1 C1 C6 178.9(2)
Ir1 C37 C42 C47 -6.0(3)
Ir1 C37 C42 C41 176.4(2)
Ir2 N6 C48 N5 167.1(2)
Ir2 N6 C49 C50 -165.4(2)
Ir2 N6 C49 C51 13.6(3)
Ir2 N7 C73 N8 179.97(19)
Ir2 N7 C73 C74 -0.1(3)
Ir2 N7 C61 C66 179.4(2)
Ir2 N7 C61 C62 -0.5(6)
Ir2 N9 C80 N10 -178.78(19)
Ir2 N9 C80 C78 4.2(3)
Ir2 N9 C82 C81 179.8(2)
Ir2 N9 C82 C83 -1.5(6)
Ir2 C79 C74 C73 0.8(3)
Ir2 C79 C74 C75 -178.7(2)
Ir2 C79 C78 C80 -0.8(3)
Ir2 C79 C78 C77 -179.1(2)
Ir2 C56 C51 C49 -6.1(3)
Ir2 C56 C51 C52 176.5(2)
Ir2 C56 C55 C54 -177.6(2)
N5 C47 C42 C37 -2.5(4)
N5 C47 C42 C41 175.1(3)
N7 C61 C66 N8 0.3(4)
N7 C61 C66 C65 -179.9(3)
N7 C61 C62 C63 178.6(4)
N3 C20 C18 C19 -0.7(4)
N3 C20 C18 C17 -179.6(3)
N3 C32 C31 C30 178.8(3)
N3 C32 C27 N4 0.7(3)
N3 C32 C27 C28 -178.4(3)
N9 C80 C78 C79 -2.4(4)
N9 C80 C78 C77 175.7(3)
N10 C80 C78 C79 -178.6(3)
N10 C80 C78 C77 -0.6(6)
N10 C81 C82 N9 0.2(3)
N10 C81 C82 C83 -178.7(3)
N10 C81 C86 C85 178.4(4)
N10 C91 C96 C95 -177.0(4)
N10 C91 C92 C93 176.6(4)
N1 C13 C14 C19 -3.9(4)
N1 C13 C14 C15 170.8(3)
N1 C1 C2 C3 179.7(3)
N1 C1 C6 N2 0.6(3)
N1 C1 C6 C5 -179.6(3)
N2 C13 C14 C19 177.9(3)
N2 C13 C14 C15 -7.4(6)
N2 C6 C5 C4 179.6(3)
N2 C7 C12 C11 174.7(3)
N2 C7 C8 C9 -175.2(3)
N8 C67 C72 C71 176.2(3)
N8 C67 C68 C69 -176.4(3)
N8 C66 C65 C64 -179.1(4)
N4 C20 C18 C19 -175.1(3)
N4 C20 C18 C17 6.0(6)
N4 C21 C22 C23 -179.3(3)
N4 C21 C26 C25 178.7(3)
N4 C27 C28 C29 -179.8(3)
C39 C38 C37 Ir1 -176.7(2)
C39 C38 C37 C42 -1.0(4)
C39 C40 C41 C42 0.4(4)
C38 C39 C40 C41 -1.1(4)
C38 C39 C43 C44 -125.1(3)
C38 C39 C43 C46 -4.5(4)
C38 C39 C43 C45 115.7(3)
C38 C37 C42 C47 177.9(3)
C38 C37 C42 C41 0.2(4)
C79 C74 C73 N7 -0.4(4)
C79 C74 C73 N8 179.5(3)
C79 C74 C75 C76 -2.0(5)
C79 C78 C77 C76 -2.6(5)
C80 N9 C82 C81 -1.4(3)
C80 N9 C82 C83 177.4(3)
C80 N10 C81 C82 1.0(3)
C80 N10 C81 C86 -177.5(4)
C80 N10 C91 C96 121.8(4)
C80 N10 C91 C92 -57.4(5)
C80 C78 C77 C76 179.6(3)
C56 C51 C49 N6 -5.3(4)
C56 C51 C49 C50 173.6(3)
C56 C51 C52 C53 1.4(5)
C56 C55 C54 C57 -178.4(3)
C56 C55 C54 C53 1.3(5)
C48 N5 C47 C50 7.9(4)
C48 N5 C47 C42 -172.3(2)
C48 N6 C49 C50 7.4(4)
C48 N6 C49 C51 -173.6(3)
C74 C79 C78 C80 -179.5(3)
C74 C79 C78 C77 2.2(4)
C74 C75 C76 C77 1.6(5)
C74 C75 C76 C87 -178.1(3)
C20 N3 C32 C31 177.8(3)
C20 N3 C32 C27 -1.8(3)
C20 N4 C21 C22 -54.5(5)
C20 N4 C21 C26 127.6(4)
C20 N4 C27 C32 0.6(3)
C20 N4 C27 C28 179.6(4)
C20 C18 C19 Ir1 -5.5(3)
C20 C18 C19 C14 -178.3(3)
C20 C18 C17 C16 177.0(3)
C50 C47 C42 C37 177.3(3)
C50 C47 C42 C41 -5.1(5)
C51 C56 C55 C54 0.3(4)
C51 C52 C53 C54 0.3(5)
C78 C79 C74 C73 179.5(3)
C78 C79 C74 C75 0.0(4)
C78 C77 C76 C75 0.6(5)
C78 C77 C76 C87 -179.6(3)
C47 N5 C48 N6 -3.1(4)
C47 C50 C49 N6 -2.5(4)
C47 C50 C49 C51 178.7(3)
C55 C56 C51 C49 175.7(3)
C55 C56 C51 C52 -1.7(4)
C55 C54 C57 C58 121.7(4)
C55 C54 C57 C59 -118.7(4)
C55 C54 C57 C60 2.4(5)
C55 C54 C53 C52 -1.6(5)
C40 C39 C38 C37 1.5(4)
C40 C39 C43 C44 54.6(4)
C40 C39 C43 C46 175.3(3)
C40 C39 C43 C45 -64.5(4)
C40 C41 C42 C37 0.1(4)
C40 C41 C42 C47 -177.4(3)
C13 N1 C1 C2 180.0(3)
C13 N1 C1 C6 -0.8(3)
C13 N2 C6 C1 -0.3(3)
C13 N2 C6 C5 180.0(4)
C13 N2 C7 C12 -60.7(4)
C13 N2 C7 C8 116.3(4)
C13 C14 C19 Ir1 3.9(3)
C13 C14 C19 C18 176.7(3)
C13 C14 C15 C16 -176.6(3)
C81 N10 C80 N9 -1.9(3)
C81 N10 C80 C78 174.6(3)
C81 N10 C91 C96 -70.6(4)
C81 N10 C91 C92 110.1(4)
C81 C86 C85 C84 -0.4(6)
C73 N7 C61 C66 0.2(3)
C73 N7 C61 C62 -179.7(4)
C73 N8 C67 C72 -75.7(4)
C73 N8 C67 C68 102.1(4)
C73 N8 C66 C61 -0.6(4)
C73 N8 C66 C65 179.5(4)
C73 C74 C75 C76 178.7(3)
C18 C17 C16 C15 0.8(5)
C18 C17 C16 C33 174.8(4)
C18 C17 C16 C33A -170.4(5)
C49 N6 C48 N5 -4.7(4)
C49 C50 C47 N5 -5.2(4)
C49 C50 C47 C42 175.1(3)
C49 C51 C52 C53 -175.8(3)
C1 N1 C13 N2 0.6(3)
C1 N1 C13 C14 -177.9(3)
C1 C2 C3 C4 -0.4(5)
C1 C6 C5 C4 -0.1(5)
C43 C39 C38 C37 -178.8(3)
C43 C39 C40 C41 179.1(3)
C77 C76 C87 C88 -158(2)
C77 C76 C87 C90 -14.4(19)
C77 C76 C87 C89 81.5(17)
C77 C76 C87 C88A 179.4(4)
C77 C76 C87 C89A 58.0(5)
C77 C76 C87 C90A -59.7(4)
C61 N7 C73 N8 -0.6(3)
C61 N7 C73 C74 179.3(3)
C61 C66 C65 C64 1.1(6)
C61 C62 C63 C64 1.3(6)
C75 C74 C73 N7 179.0(3)
C75 C74 C73 N8 -1.1(6)
C75 C76 C87 C88 21(2)
C75 C76 C87 C90 165.3(19)
C75 C76 C87 C89 -98.7(17)
C75 C76 C87 C88A -0.9(5)
C75 C76 C87 C89A -122.3(4)
C75 C76 C87 C90A 120.0(4)
C2 C1 C6 N2 180.0(3)
C2 C1 C6 C5 -0.2(5)
C2 C3 C4 C5 0.0(6)
C91 N10 C80 N9 167.6(3)
C91 N10 C80 C78 -15.9(5)
C91 N10 C81 C82 -168.4(3)
C91 N10 C81 C86 13.1(6)
C91 C96 C95 C94 0.2(7)
C91 C92 C93 C94 0.7(8)
C6 N2 C13 N1 -0.2(3)
C6 N2 C13 C14 178.1(3)
C6 N2 C7 C12 107.7(4)
C6 N2 C7 C8 -75.3(4)
C6 C1 C2 C3 0.4(5)
C6 C5 C4 C3 0.2(5)
C19 C18 C17 C16 -1.8(5)
C19 C14 C15 C16 -2.3(5)
C67 N8 C73 N7 178.6(3)
C67 N8 C73 C74 -1.3(5)
C67 N8 C66 C61 -178.5(3)
C67 N8 C66 C65 1.7(6)
C67 C72 C71 C70 0.4(5)
C67 C68 C69 C70 0.1(6)
C17 C18 C19 Ir1 173.5(2)
C17 C18 C19 C14 0.7(4)
C17 C16 C15 C14 1.3(5)
C17 C16 C33 C36 5.8(8)
C17 C16 C33 C34 124.6(6)
C17 C16 C33 C35 -112.7(6)
C17 C16 C33A C35A -62.5(8)
C17 C16 C33A C36A 54.4(8)
C17 C16 C33A C34A 176.6(6)
C83 C84 C85 C86 0.5(6)
C21 N4 C20 N3 171.8(3)
C21 N4 C20 C18 -13.6(5)
C21 N4 C27 C32 -173.1(3)
C21 N4 C27 C28 5.9(6)
C21 C22 C23 C24 0.9(7)
C21 C26 C25 C24 0.1(7)
C82 N9 C80 N10 2.0(3)
C82 N9 C80 C78 -175.0(3)
C82 C81 C86 C85 0.2(5)
C82 C83 C84 C85 -0.3(6)
C32 N3 C20 N4 2.2(3)
C32 N3 C20 C18 -173.4(3)
C32 C31 C30 C29 0.3(6)
C32 C27 C28 C29 -0.9(5)
C52 C51 C49 N6 172.0(3)
C52 C51 C49 C50 -9.1(5)
C72 C67 C68 C69 1.3(5)
C31 C32 C27 N4 -178.9(3)
C31 C32 C27 C28 2.0(5)
C31 C30 C29 C28 0.7(6)
C15 C14 C19 Ir1 -171.5(2)
C15 C14 C19 C18 1.4(4)
C15 C16 C33 C36 179.8(5)
C15 C16 C33 C34 -61.4(7)
C15 C16 C33 C35 61.3(7)
C15 C16 C33A C35A 126.4(6)
C15 C16 C33A C36A -116.7(7)
C15 C16 C33A C34A 5.4(9)
C86 C81 C82 N9 178.9(3)
C86 C81 C82 C83 0.0(5)
C27 N4 C20 N3 -1.7(3)
C27 N4 C20 C18 173.0(3)
C27 N4 C21 C22 117.9(4)
C27 N4 C21 C26 -60.0(4)
C27 C32 C31 C30 -1.6(5)
C27 C28 C29 C30 -0.4(6)
C57 C54 C53 C52 178.1(3)
C66 N8 C73 N7 0.8(4)
C66 N8 C73 C74 -179.1(3)
C66 N8 C67 C72 101.7(4)
C66 N8 C67 C68 -80.5(4)
C66 C61 C62 C63 -1.2(5)
C7 N2 C13 N1 170.2(3)
C7 N2 C13 C14 -11.5(5)
C7 N2 C6 C1 -170.4(3)
C7 N2 C6 C5 9.9(6)
C7 C12 C11 C10 0.7(6)
C84 C83 C82 N9 -178.5(3)
C84 C83 C82 C81 0.1(5)
C22 C21 C26 C25 0.9(6)
C12 C7 C8 C9 1.7(5)
C96 C91 C92 C93 -2.6(7)
C96 C95 C94 C93 -2.1(8)
C62 C61 C66 N8 -179.8(3)
C62 C61 C66 C65 0.0(5)
C62 C63 C64 C65 -0.1(7)
C68 C67 C72 C71 -1.6(5)
C53 C54 C57 C58 -58.0(4)
C53 C54 C57 C59 61.6(4)
C53 C54 C57 C60 -177.3(4)
C10 C9 C8 C7 0.2(5)
C9 C10 C11 C12 1.2(6)
C11 C10 C9 C8 -1.7(6)
C26 C21 C22 C23 -1.4(6)
C8 C7 C12 C11 -2.2(5)
C95 C94 C93 C92 1.6(9)
C71 C70 C69 C68 -1.2(6)
C63 C64 C65 C66 -1.1(7)
C23 C24 C25 C26 -0.6(8)
C69 C70 C71 C72 1.0(6)
C25 C24 C23 C22 0.1(8)
C33 C16 C15 C14 -172.9(4)
C92 C91 C96 C95 2.2(6)
C33A C16 C15 C14 172.5(5)

loop_
_platon_squeeze_void_nr
_platon_squeeze_void_average_x
_platon_squeeze_void_average_y
_platon_squeeze_void_average_z
_platon_squeeze_void_volume
_platon_squeeze_void_count_electrons
_platon_squeeze_void_content
1 0.500 0.000 0.000 822 190 ' '

loop_
_exptl_oxdiff_crystal_face_indexfrac_h
_exptl_oxdiff_crystal_face_indexfrac_k
_exptl_oxdiff_crystal_face_indexfrac_l
_exptl_oxdiff_crystal_face_x
_exptl_oxdiff_crystal_face_y
_exptl_oxdiff_crystal_face_z
-4.0000 -7.0000 -13.0001 -0.7665 -0.5974 0.3007
-6.0000 -8.0000 -4.0002 -0.8067 -0.3733 -0.3760
5.0000 -6.0000 6.9998 -0.5810 0.8516 -0.1541
7.9999 -3.0000 -4.9999 -0.3610 0.5264 0.8067
2.0000 4.0000 -11.9997 0.3244 -0.4349 0.9082
-6.0000 6.0000 -3.9999 0.6024 -0.8135 -0.0890
-7.9999 3.0000 4.9999 0.3610 -0.5264 -0.8067
-4.0000 -2.0000 10.9998 -0.1216 0.1767 -0.9567
6.0000 8.0000 4.0002 0.8067 0.3733 0.3760
1.0001 9.0000 9.0001 0.9553 0.1445 -0.2524
4.0000 9.0000 4.0002 0.9147 0.1853 0.2503
-1.0001 -8.0000 -11.0001 -0.8664 -0.2536 0.3862
